data_2206634
loop_
_publ_author_name
'A. Subbiahpandi'
'S. Selvanayagam'
'D. Velmurugan'
'K. Ravikumar'
'J. Jayashankaran'
'R. Raghunathan'

_publ_section_title
4'-(4-Methoxyphenyl)-1'-methyl-9<i>H</i>-fluorene-9-spiro-3'-pyrrolidine-2'-spiro-2''-indan-1'',3''-dione
_journal_coeditor_code BT6709
_journal_issue 9
_journal_name_full 'Acta Crystallographica Section E'
_journal_page_first o3059
_journal_page_last o3060
_journal_paper_doi 10.1107/S1600536805026401
_journal_volume 61
_journal_year 2005
_chemical_formula_iupac 'C32 H25 N O3'
_chemical_formula_moiety 'C32 H25 N O3'
_chemical_formula_sum 'C32 H25 N O3'
_chemical_formula_weight 471.53
_chemical_name_systematic
;
4'-(4-Methoxyphenyl)-1'-methyl-9H-fluorene-9-spiro-3'-pyrrolidine-2'-spiro-
2''-indane-1'',3''-dione
;
_space_group_IT_number 14
_symmetry_cell_setting monoclinic
_symmetry_space_group_name_Hall '-P 2ybc'
_symmetry_space_group_name_H-M 'P 1 21/c 1'
_atom_sites_solution_hydrogens geom
_atom_sites_solution_primary direct
_atom_sites_solution_secondary difmap
_audit_creation_method SHELXL-97
_cell_angle_alpha 90.00
_cell_angle_beta 97.901(2)
_cell_angle_gamma 90.00
_cell_formula_units_Z 4
_cell_length_a 8.6501(8)
_cell_length_b 25.738(2)
_cell_length_c 10.9358(10)
_cell_measurement_reflns_used 2814
_cell_measurement_temperature 293(2)
_cell_measurement_theta_max 22.79
_cell_measurement_theta_min 2.38
_cell_volume 2411.6(4)
_computing_cell_refinement 'SAINT (Bruker, 2001)'
_computing_data_collection 'SMART (Bruker, 2001)'
_computing_data_reduction SAINT
_computing_molecular_graphics 'ZORTEP (Zsolnai, 1997)'
_computing_publication_material 'SHELXL97 and PARST (Nardelli, 1995)'
_computing_structure_refinement 'SHELXL97 (Sheldrick, 1997)'
_computing_structure_solution 'SHELXS97 (Sheldrick, 1997)'
_diffrn_ambient_temperature 293(2)
_diffrn_measured_fraction_theta_full 0.996
_diffrn_measured_fraction_theta_max 0.944
_diffrn_measurement_device 'Bruker SMART APEX CCD area-detector'
_diffrn_measurement_device_type 'CCD Area Detector'
_diffrn_measurement_method \w
_diffrn_radiation_monochromator graphite
_diffrn_radiation_source 'fine-focus sealed tube'
_diffrn_radiation_type MoK\a
_diffrn_radiation_wavelength 0.71073
_diffrn_reflns_av_R_equivalents 0.0310
_diffrn_reflns_av_sigmaI/netI 0.0455
_diffrn_reflns_limit_h_max 11
_diffrn_reflns_limit_h_min -11
_diffrn_reflns_limit_k_max 32
_diffrn_reflns_limit_k_min -33
_diffrn_reflns_limit_l_max 11
_diffrn_reflns_limit_l_min -14
_diffrn_reflns_number 14537
_diffrn_reflns_theta_full 25.00
_diffrn_reflns_theta_max 28.01
_diffrn_reflns_theta_min 1.58
_diffrn_standards_decay_% 0
_diffrn_standards_number 0
_exptl_absorpt_coefficient_mu 0.083
_exptl_absorpt_correction_type none
_exptl_crystal_colour Colourless
_exptl_crystal_density_diffrn 1.299
_exptl_crystal_density_method 'not measured'
_exptl_crystal_description Block
_exptl_crystal_F_000 992
_exptl_crystal_size_max 0.25
_exptl_crystal_size_mid 0.21
_exptl_crystal_size_min 0.17
_refine_diff_density_max 0.320
_refine_diff_density_min -0.188
_refine_ls_extinction_method none
_refine_ls_goodness_of_fit_ref 1.035
_refine_ls_hydrogen_treatment constr
_refine_ls_matrix_type full
_refine_ls_number_parameters 325
_refine_ls_number_reflns 5505
_refine_ls_number_restraints 0
_refine_ls_restrained_S_all 1.035
_refine_ls_R_factor_all 0.0987
_refine_ls_R_factor_gt 0.0626
_refine_ls_shift/su_max 0.000
_refine_ls_shift/su_mean 0.000
_refine_ls_structure_factor_coef Fsqd
_refine_ls_weighting_details 'calc w = 1/[\s^2^(Fo^2^)+(0.0749P)^2^+0.4127P] where P = (Fo^2^+2Fc^2^)/3'
_refine_ls_weighting_scheme calc
_refine_ls_wR_factor_gt 0.1432
_refine_ls_wR_factor_ref 0.1610
_reflns_number_gt 3677
_reflns_number_total 5505
_reflns_threshold_expression I>2\s(I)
_cod_data_source_file bt6709.cif
_cod_data_source_block I
_cod_depositor_comments
;
The following automatic conversions were performed:
'_exptl_absorpt_correction_type' value 'None' changed to 'none' according
to '/home/saulius/struct/CIF-dictionaries/cif_core.dic' dictionary named
'cif_core.dic' version 2.4.1 from 2010-06-29.

Automatic conversion script
Id: cif_fix_enum 1527 2010-12-29 10:47:43Z saulius 

The following automatic conversions were performed:

'_exptl_absorpt_correction_type' value 'None' changed to 'none'
according to /home/saulius/struct/CIF-dictionaries/cif_core.dic
dictionary named 'cif_core.dic' version 2.4.1 from 2010-06-29.

Automatic conversion script
Id: cif_fix_values 1715 2011-07-08 13:25:40Z adriana 
;
_cod_original_sg_symbol_H-M 'P 21/c'
_cod_database_code 2206634
_cod_database_fobs_code 2206634

loop_
_symmetry_equiv_pos_as_xyz
'x, y, z'
'-x, y+1/2, -z+1/2'
'-x, -y, -z'
'x, -y-1/2, z-1/2'

loop_
_atom_site_label
_atom_site_fract_x
_atom_site_fract_y
_atom_site_fract_z
_atom_site_U_iso_or_equiv
_atom_site_adp_type
_atom_site_calc_flag
_atom_site_refinement_flags
_atom_site_occupancy
_atom_site_type_symbol
O1 0.14648(17) 0.57912(6) 0.11134(14) 0.0504(4) Uani d . 1 O
O2 0.3445(2) 0.74221(6) 0.22840(15) 0.0586(5) Uani d . 1 O
O3 0.9647(2) 0.55933(7) -0.25911(16) 0.0700(5) Uani d . 1 O
N1 0.25808(18) 0.67745(6) 0.00962(15) 0.0393(4) Uani d . 1 N
C2 0.3118(2) 0.65661(7) 0.12944(18) 0.0342(4) Uani d . 1 C
C3 0.4798(2) 0.63506(7) 0.11304(17) 0.0349(4) Uani d . 1 C
C4 0.4415(2) 0.61045(8) -0.01789(17) 0.0363(4) Uani d . 1 C
H4 0.3898 0.5772 -0.0068 0.044 Uiso calc R 1 H
C5 0.3169(2) 0.64641(8) -0.08561(18) 0.0406(5) Uani d . 1 C
H5A 0.3620 0.6686 -0.1431 0.049 Uiso calc R 1 H
H5B 0.2333 0.6263 -0.1311 0.049 Uiso calc R 1 H
C6 0.6086(3) 0.72152(8) 0.0485(2) 0.0472(5) Uani d . 1 C
H6 0.5387 0.7257 -0.0234 0.057 Uiso calc R 1 H
C7 0.7251(3) 0.75777(10) 0.0821(3) 0.0624(7) Uani d . 1 C
H7 0.7323 0.7869 0.0329 0.075 Uiso calc R 1 H
C8 0.8307(3) 0.75129(12) 0.1876(3) 0.0711(8) Uani d . 1 C
H8 0.9075 0.7762 0.2088 0.085 Uiso calc R 1 H
C9 0.8237(3) 0.70840(11) 0.2618(2) 0.0616(7) Uani d . 1 C
H9 0.8962 0.7039 0.3322 0.074 Uiso calc R 1 H
C10 0.7476(3) 0.59885(12) 0.3946(2) 0.0624(7) Uani d . 1 C
H10 0.8301 0.6151 0.4434 0.075 Uiso calc R 1 H
C11 0.6972(3) 0.55065(12) 0.4266(2) 0.0682(8) Uani d . 1 C
H11 0.7450 0.5346 0.4981 0.082 Uiso calc R 1 H
C12 0.5773(3) 0.52609(10) 0.3541(2) 0.0615(7) Uani d . 1 C
H12 0.5468 0.4931 0.3756 0.074 Uiso calc R 1 H
C13 0.5007(3) 0.54987(9) 0.2488(2) 0.0485(6) Uani d . 1 C
H13 0.4194 0.5331 0.1998 0.058 Uiso calc R 1 H
C14 0.5986(2) 0.67892(8) 0.12408(18) 0.0378(5) Uani d . 1 C
C15 0.7072(2) 0.67212(9) 0.23002(19) 0.0451(5) Uani d . 1 C
C16 0.6740(2) 0.62295(9) 0.28883(19) 0.0444(5) Uani d . 1 C
C17 0.5476(2) 0.59920(8) 0.21796(18) 0.0388(5) Uani d . 1 C
C18 0.3154(2) 0.69650(8) 0.23543(19) 0.0382(5) Uani d . 1 C
C19 0.2752(3) 0.68686(10) 0.4640(2) 0.0513(6) Uani d . 1 C
H19 0.3140 0.7196 0.4872 0.062 Uiso calc R 1 H
C20 0.2215(3) 0.65398(11) 0.5479(2) 0.0643(7) Uani d . 1 C
H20 0.2238 0.6648 0.6293 0.077 Uiso calc R 1 H
C21 0.1643(3) 0.60509(12) 0.5141(2) 0.0661(7) Uani d . 1 C
H21 0.1304 0.5835 0.5732 0.079 Uiso calc R 1 H
C22 0.1567(3) 0.58781(10) 0.3940(2) 0.0539(6) Uani d . 1 C
H22 0.1172 0.5551 0.3711 0.065 Uiso calc R 1 H
C23 0.2128(2) 0.61276(8) 0.17579(19) 0.0367(4) Uani d . 1 C
C24 0.2094(2) 0.62061(8) 0.30911(19) 0.0388(5) Uani d . 1 C
C25 0.2693(2) 0.66941(8) 0.34355(19) 0.0387(5) Uani d . 1 C
C26 0.5818(2) 0.59825(8) -0.08181(17) 0.0370(4) Uani d . 1 C
C27 0.6881(3) 0.56166(9) -0.0340(2) 0.0552(6) Uani d . 1 C
H27 0.6728 0.5450 0.0389 0.066 Uiso calc R 1 H
C28 0.8170(3) 0.54826(9) -0.0889(2) 0.0550(6) Uani d . 1 C
H28 0.8872 0.5237 -0.0519 0.066 Uiso calc R 1 H
C29 0.8413(3) 0.57075(9) -0.1962(2) 0.0465(5) Uani d . 1 C
C30 0.7390(4) 0.60757(13) -0.2466(3) 0.0876(10) Uani d . 1 C
H30 0.7553 0.6238 -0.3198 0.105 Uiso calc R 1 H
C31 0.6111(3) 0.62117(12) -0.1901(2) 0.0788(9) Uani d . 1 C
H31 0.5430 0.6465 -0.2264 0.095 Uiso calc R 1 H
C32 1.0803(3) 0.52513(9) -0.2013(2) 0.0585(6) Uani d . 1 C
H32A 1.1603 0.5207 -0.2531 0.088 Uiso calc R 1 H
H32B 1.0337 0.4921 -0.1881 0.088 Uiso calc R 1 H
H32C 1.1252 0.5394 -0.1233 0.088 Uiso calc R 1 H
C33 0.0937(3) 0.69143(10) -0.0159(2) 0.0584(6) Uani d . 1 C
H33A 0.0714 0.7048 -0.0984 0.088 Uiso calc R 1 H
H33B 0.0705 0.7175 0.0417 0.088 Uiso calc R 1 H
H33C 0.0308 0.6612 -0.0078 0.088 Uiso calc R 1 H

loop_
_atom_site_aniso_label
_atom_site_aniso_U_11
_atom_site_aniso_U_22
_atom_site_aniso_U_33
_atom_site_aniso_U_12
_atom_site_aniso_U_13
_atom_site_aniso_U_23
O1 0.0559(9) 0.0442(9) 0.0514(10) -0.0132(7) 0.0080(7) -0.0065(7)
O2 0.0868(12) 0.0394(9) 0.0540(11) -0.0079(8) 0.0257(9) -0.0067(8)
O3 0.0764(11) 0.0853(13) 0.0564(11) 0.0241(10) 0.0382(9) 0.0214(10)
N1 0.0422(9) 0.0414(10) 0.0339(9) 0.0074(7) 0.0038(7) 0.0037(8)
C2 0.0381(9) 0.0329(10) 0.0323(10) 0.0001(8) 0.0078(8) 0.0000(8)
C3 0.0378(9) 0.0384(11) 0.0292(10) 0.0016(8) 0.0072(8) 0.0014(9)
C4 0.0449(10) 0.0339(10) 0.0300(10) -0.0011(8) 0.0053(8) -0.0007(9)
C5 0.0487(11) 0.0417(12) 0.0304(11) 0.0015(9) 0.0018(9) -0.0020(9)
C6 0.0517(12) 0.0493(13) 0.0422(13) -0.0058(10) 0.0123(10) -0.0027(11)
C7 0.0706(16) 0.0552(15) 0.0656(18) -0.0193(13) 0.0240(14) -0.0061(13)
C8 0.0624(16) 0.084(2) 0.0685(19) -0.0316(14) 0.0154(14) -0.0213(16)
C9 0.0464(12) 0.086(2) 0.0516(15) -0.0110(12) 0.0048(11) -0.0180(14)
C10 0.0550(13) 0.090(2) 0.0399(14) 0.0214(13) -0.0025(11) -0.0001(14)
C11 0.0750(17) 0.086(2) 0.0434(15) 0.0365(16) 0.0072(13) 0.0182(14)
C12 0.0759(16) 0.0609(16) 0.0519(15) 0.0262(13) 0.0240(13) 0.0189(13)
C13 0.0523(12) 0.0526(14) 0.0431(13) 0.0109(11) 0.0155(10) 0.0069(11)
C14 0.0381(10) 0.0439(12) 0.0334(11) -0.0005(9) 0.0123(8) -0.0074(9)
C15 0.0379(10) 0.0618(15) 0.0366(12) 0.0018(10) 0.0084(9) -0.0124(11)
C16 0.0403(10) 0.0611(14) 0.0324(11) 0.0133(10) 0.0069(8) -0.0036(10)
C17 0.0410(10) 0.0471(12) 0.0300(10) 0.0103(9) 0.0104(8) 0.0011(9)
C18 0.0405(10) 0.0372(11) 0.0379(12) 0.0017(9) 0.0090(8) -0.0033(9)
C19 0.0571(13) 0.0565(14) 0.0415(13) -0.0008(11) 0.0117(10) -0.0064(11)
C20 0.0741(16) 0.087(2) 0.0339(13) 0.0010(15) 0.0136(12) -0.0020(13)
C21 0.0736(16) 0.083(2) 0.0444(15) -0.0039(15) 0.0161(12) 0.0194(14)
C22 0.0588(13) 0.0553(14) 0.0490(14) -0.0061(11) 0.0125(11) 0.0090(12)
C23 0.0358(9) 0.0357(11) 0.0390(11) 0.0023(8) 0.0066(8) 0.0001(9)
C24 0.0347(9) 0.0445(12) 0.0385(11) 0.0017(9) 0.0091(8) 0.0038(10)
C25 0.0371(10) 0.0450(12) 0.0347(11) 0.0024(9) 0.0077(8) -0.0018(9)
C26 0.0488(11) 0.0355(11) 0.0272(10) -0.0010(9) 0.0072(8) -0.0030(9)
C27 0.0721(15) 0.0553(14) 0.0438(13) 0.0174(12) 0.0284(12) 0.0184(11)
C28 0.0629(14) 0.0559(14) 0.0498(14) 0.0196(12) 0.0206(11) 0.0124(12)
C29 0.0573(13) 0.0476(13) 0.0388(12) 0.0040(10) 0.0218(10) 0.0024(10)
C30 0.102(2) 0.114(3) 0.0570(17) 0.048(2) 0.0465(16) 0.0458(17)
C31 0.0900(19) 0.102(2) 0.0508(15) 0.0502(17) 0.0316(14) 0.0373(16)
C32 0.0607(14) 0.0580(15) 0.0632(16) 0.0035(12) 0.0310(12) 0.0030(13)
C33 0.0489(12) 0.0667(16) 0.0577(15) 0.0145(11) 0.0012(11) 0.0074(13)

loop_
_atom_type_symbol
_atom_type_description
_atom_type_scat_dispersion_real
_atom_type_scat_dispersion_imag
_atom_type_scat_source
C C 0.0033 0.0016 'International Tables Vol C Tables 4.2.6.8 and 6.1.1.4'
H H 0.0000 0.0000 'International Tables Vol C Tables 4.2.6.8 and 6.1.1.4'
N N 0.0061 0.0033 'International Tables Vol C Tables 4.2.6.8 and 6.1.1.4'
O O 0.0106 0.0060 'International Tables Vol C Tables 4.2.6.8 and 6.1.1.4'

loop_
_geom_angle_atom_site_label_1
_geom_angle_atom_site_label_2
_geom_angle_atom_site_label_3
_geom_angle
C29 O3 C32 117.23(18)
C2 N1 C33 116.95(17)
C2 N1 C5 110.29(15)
C33 N1 C5 115.19(17)
N1 C2 C23 116.70(16)
N1 C2 C18 114.06(16)
C23 C2 C18 101.22(15)
N1 C2 C3 102.36(15)
C23 C2 C3 109.81(15)
C18 C2 C3 113.09(15)
C14 C3 C17 101.74(15)
C14 C3 C4 115.51(16)
C17 C3 C4 117.14(16)
C14 C3 C2 110.53(15)
C17 C3 C2 112.92(15)
C4 C3 C2 99.40(14)
C26 C4 C5 117.22(16)
C26 C4 C3 115.17(15)
C5 C4 C3 104.19(15)
C26 C4 H4 106.5
C5 C4 H4 106.5
C3 C4 H4 106.5
N1 C5 C4 106.08(15)
N1 C5 H5A 110.5
C4 C5 H5A 110.5
N1 C5 H5B 110.5
C4 C5 H5B 110.5
H5A C5 H5B 108.7
C14 C6 C7 118.6(2)
C14 C6 H6 120.7
C7 C6 H6 120.7
C8 C7 C6 121.0(2)
C8 C7 H7 119.5
C6 C7 H7 119.5
C7 C8 C9 120.9(2)
C7 C8 H8 119.6
C9 C8 H8 119.6
C8 C9 C15 118.8(2)
C8 C9 H9 120.6
C15 C9 H9 120.6
C11 C10 C16 119.3(2)
C11 C10 H10 120.3
C16 C10 H10 120.3
C12 C11 C10 120.6(2)
C12 C11 H11 119.7
C10 C11 H11 119.7
C11 C12 C13 120.9(2)
C11 C12 H12 119.6
C13 C12 H12 119.6
C17 C13 C12 118.8(2)
C17 C13 H13 120.6
C12 C13 H13 120.6
C6 C14 C15 120.28(19)
C6 C14 C3 129.67(18)
C15 C14 C3 110.04(18)
C9 C15 C14 120.5(2)
C9 C15 C16 130.7(2)
C14 C15 C16 108.78(18)
C10 C16 C17 120.2(2)
C10 C16 C15 131.1(2)
C17 C16 C15 108.73(18)
C13 C17 C16 120.00(19)
C13 C17 C3 129.84(18)
C16 C17 C3 110.16(18)
O2 C18 C25 126.41(19)
O2 C18 C2 125.62(19)
C25 C18 C2 107.90(17)
C20 C19 C25 117.6(2)
C20 C19 H19 121.2
C25 C19 H19 121.2
C19 C20 C21 121.5(2)
C19 C20 H20 119.3
C21 C20 H20 119.3
C22 C21 C20 121.1(2)
C22 C21 H21 119.4
C20 C21 H21 119.4
C24 C22 C21 117.8(2)
C24 C22 H22 121.1
C21 C22 H22 121.1
O1 C23 C24 126.92(19)
O1 C23 C2 124.89(18)
C24 C23 C2 108.15(16)
C22 C24 C25 121.1(2)
C22 C24 C23 129.4(2)
C25 C24 C23 109.49(18)
C19 C25 C24 120.9(2)
C19 C25 C18 129.1(2)
C24 C25 C18 109.99(17)
C27 C26 C31 115.4(2)
C27 C26 C4 120.38(18)
C31 C26 C4 124.16(19)
C26 C27 C28 123.1(2)
C26 C27 H27 118.4
C28 C27 H27 118.4
C29 C28 C27 120.1(2)
C29 C28 H28 119.9
C27 C28 H28 119.9
C28 C29 C30 118.7(2)
C28 C29 O3 124.5(2)
C30 C29 O3 116.9(2)
C29 C30 C31 120.7(2)
C29 C30 H30 119.6
C31 C30 H30 119.6
C26 C31 C30 121.9(2)
C26 C31 H31 119.1
C30 C31 H31 119.1
O3 C32 H32A 109.5
O3 C32 H32B 109.5
H32A C32 H32B 109.5
O3 C32 H32C 109.5
H32A C32 H32C 109.5
H32B C32 H32C 109.5
N1 C33 H33A 109.5
N1 C33 H33B 109.5
H33A C33 H33B 109.5
N1 C33 H33C 109.5
H33A C33 H33C 109.5
H33B C33 H33C 109.5

loop_
_geom_bond_atom_site_label_1
_geom_bond_atom_site_label_2
_geom_bond_distance
O1 C23 1.210(2)
O2 C18 1.208(2)
O3 C29 1.379(3)
O3 C32 1.414(3)
N1 C2 1.433(2)
N1 C33 1.456(3)
N1 C5 1.459(3)
C2 C23 1.544(3)
C2 C18 1.545(3)
C2 C3 1.588(3)
C3 C14 1.520(3)
C3 C17 1.526(3)
C3 C4 1.559(3)
C4 C26 1.515(3)
C4 C5 1.532(3)
C4 H4 0.9800
C5 H5A 0.9700
C5 H5B 0.9700
C6 C14 1.383(3)
C6 C7 1.385(3)
C6 H6 0.9300
C7 C8 1.379(4)
C7 H7 0.9300
C8 C9 1.377(4)
C8 H8 0.9300
C9 C15 1.383(3)
C9 H9 0.9300
C10 C11 1.376(4)
C10 C16 1.388(3)
C10 H10 0.9300
C11 C12 1.371(4)
C11 H11 0.9300
C12 C13 1.389(3)
C12 H12 0.9300
C13 C17 1.389(3)
C13 H13 0.9300
C14 C15 1.398(3)
C15 C16 1.466(3)
C16 C17 1.392(3)
C18 C25 1.474(3)
C19 C20 1.376(3)
C19 C25 1.386(3)
C19 H19 0.9300
C20 C21 1.384(4)
C20 H20 0.9300
C21 C22 1.379(3)
C21 H21 0.9300
C22 C24 1.378(3)
C22 H22 0.9300
C23 C24 1.476(3)
C24 C25 1.391(3)
C26 C27 1.369(3)
C26 C31 1.378(3)
C27 C28 1.380(3)
C27 H27 0.9300
C28 C29 1.351(3)
C28 H28 0.9300
C29 C30 1.360(3)
C30 C31 1.384(4)
C30 H30 0.9300
C31 H31 0.9300
C32 H32A 0.9600
C32 H32B 0.9600
C32 H32C 0.9600
C33 H33A 0.9600
C33 H33B 0.9600
C33 H33C 0.9600

loop_
_geom_hbond_atom_site_label_D
_geom_hbond_atom_site_label_H
_geom_hbond_atom_site_label_A
_geom_hbond_site_symmetry_A
_geom_hbond_distance_DH
_geom_hbond_distance_HA
_geom_hbond_distance_DA
_geom_hbond_angle_DHA
C21 H21 O3 1_456 0.93 2.55 3.420(3) 155

loop_
_geom_torsion_atom_site_label_1
_geom_torsion_atom_site_label_2
_geom_torsion_atom_site_label_3
_geom_torsion_atom_site_label_4
_geom_torsion
C33 N1 C2 C23 48.2(2)
C5 N1 C2 C23 -86.0(2)
C33 N1 C2 C18 -69.4(2)
C5 N1 C2 C18 156.41(16)
C33 N1 C2 C3 168.09(17)
C5 N1 C2 C3 33.90(19)
N1 C2 C3 C14 80.58(18)
C23 C2 C3 C14 -154.82(16)
C18 C2 C3 C14 -42.6(2)
N1 C2 C3 C17 -166.20(15)
C23 C2 C3 C17 -41.6(2)
C18 C2 C3 C17 70.6(2)
N1 C2 C3 C4 -41.30(17)
C23 C2 C3 C4 83.30(17)
C18 C2 C3 C4 -164.47(16)
C14 C3 C4 C26 45.9(2)
C17 C3 C4 C26 -74.0(2)
C2 C3 C4 C26 164.11(16)
C14 C3 C4 C5 -83.91(19)
C17 C3 C4 C5 156.22(16)
C2 C3 C4 C5 34.31(18)
C2 N1 C5 C4 -11.7(2)
C33 N1 C5 C4 -146.79(18)
C26 C4 C5 N1 -144.62(17)
C3 C4 C5 N1 -16.1(2)
C14 C6 C7 C8 1.0(4)
C6 C7 C8 C9 0.5(4)
C7 C8 C9 C15 -1.1(4)
C16 C10 C11 C12 1.0(4)
C10 C11 C12 C13 -2.0(4)
C11 C12 C13 C17 0.0(3)
C7 C6 C14 C15 -1.9(3)
C7 C6 C14 C3 176.9(2)
C17 C3 C14 C6 174.4(2)
C4 C3 C14 C6 46.4(3)
C2 C3 C14 C6 -65.4(3)
C17 C3 C14 C15 -6.7(2)
C4 C3 C14 C15 -134.68(17)
C2 C3 C14 C15 113.48(18)
C8 C9 C15 C14 0.1(3)
C8 C9 C15 C16 178.3(2)
C6 C14 C15 C9 1.4(3)
C3 C14 C15 C9 -177.68(19)
C6 C14 C15 C16 -177.18(18)
C3 C14 C15 C16 3.8(2)
C11 C10 C16 C17 1.9(3)
C11 C10 C16 C15 -176.6(2)
C9 C15 C16 C10 1.4(4)
C14 C15 C16 C10 179.8(2)
C9 C15 C16 C17 -177.2(2)
C14 C15 C16 C17 1.1(2)
C12 C13 C17 C16 3.0(3)
C12 C13 C17 C3 -176.46(19)
C10 C16 C17 C13 -3.9(3)
C15 C16 C17 C13 174.86(18)
C10 C16 C17 C3 175.61(19)
C15 C16 C17 C3 -5.6(2)
C14 C3 C17 C13 -173.1(2)
C4 C3 C17 C13 -46.2(3)
C2 C3 C17 C13 68.4(3)
C14 C3 C17 C16 7.4(2)
C4 C3 C17 C16 134.36(18)
C2 C3 C17 C16 -111.05(18)
N1 C2 C18 O2 -33.9(3)
C23 C2 C18 O2 -160.1(2)
C3 C2 C18 O2 82.6(2)
N1 C2 C18 C25 143.21(16)
C23 C2 C18 C25 17.04(19)
C3 C2 C18 C25 -100.35(18)
C25 C19 C20 C21 0.3(4)
C19 C20 C21 C22 -1.0(4)
C20 C21 C22 C24 0.6(4)
N1 C2 C23 O1 36.4(3)
C18 C2 C23 O1 160.80(19)
C3 C2 C23 O1 -79.4(2)
N1 C2 C23 C24 -141.45(17)
C18 C2 C23 C24 -17.05(19)
C3 C2 C23 C24 102.71(17)
C21 C22 C24 C25 0.4(3)
C21 C22 C24 C23 -178.9(2)
O1 C23 C24 C22 13.0(3)
C2 C23 C24 C22 -169.2(2)
O1 C23 C24 C25 -166.43(19)
C2 C23 C24 C25 11.4(2)
C20 C19 C25 C24 0.8(3)
C20 C19 C25 C18 178.7(2)
C22 C24 C25 C19 -1.2(3)
C23 C24 C25 C19 178.31(18)
C22 C24 C25 C18 -179.41(19)
C23 C24 C25 C18 0.1(2)
O2 C18 C25 C19 -12.4(4)
C2 C18 C25 C19 170.5(2)
O2 C18 C25 C24 165.6(2)
C2 C18 C25 C24 -11.4(2)
C5 C4 C26 C27 -172.13(19)
C3 C4 C26 C27 64.8(3)
C5 C4 C26 C31 6.5(3)
C3 C4 C26 C31 -116.6(3)
C31 C26 C27 C28 0.3(4)
C4 C26 C27 C28 179.0(2)
C26 C27 C28 C29 -1.4(4)
C27 C28 C29 C30 1.7(4)
C27 C28 C29 O3 -178.8(2)
C32 O3 C29 C28 -5.8(4)
C32 O3 C29 C30 173.6(3)
C28 C29 C30 C31 -1.0(5)
O3 C29 C30 C31 179.5(3)
C27 C26 C31 C30 0.5(4)
C4 C26 C31 C30 -178.2(3)
C29 C30 C31 C26 -0.1(5)
